data_4121751
loop_
_publ_author_name
'Rodriguez, Rodrigo A.'
'Pan, Chung-Mao'
'Yabe, Yuki'
'Kawamata, Yu'
'Eastgate, Martin D.'
'Baran, Phil S.'

_publ_section_title
;
 Palau'chlor: A Practical and Reactive Chlorinating Reagent.
;
_journal_issue 19
_journal_name_full 'Journal of the American Chemical Society'
_journal_page_first 6908
_journal_page_last 6911
_journal_paper_doi 10.1021/ja5031744
_journal_volume 136
_journal_year 2014
_chemical_formula_moiety 'C11 H9 Cl2 N O2 S'
_chemical_formula_sum 'C11 H9 Cl2 N O2 S'
_chemical_formula_weight 290.15
_chemical_name_systematic
; 
 ? 
;
_space_group_IT_number 33
_symmetry_cell_setting orthorhombic
_symmetry_space_group_name_Hall 'P 2c -2n'
_symmetry_space_group_name_H-M 'P n a 21'
_atom_sites_solution_hydrogens geom
_atom_sites_solution_primary direct
_atom_sites_solution_secondary difmap
_audit_creation_method SHELXL-97
_cell_angle_alpha 90.00
_cell_angle_beta 90.00
_cell_angle_gamma 90.00
_cell_formula_units_Z 4
_cell_length_a 7.4599(4)
_cell_length_b 15.6717(8)
_cell_length_c 10.2844(5)
_cell_measurement_reflns_used 6897
_cell_measurement_temperature 100(2)
_cell_measurement_theta_max 26.39
_cell_measurement_theta_min 2.37
_cell_volume 1202.34(11)
_computing_cell_refinement 'Bruker SAINT'
_computing_data_collection 'Bruker APEX2'
_computing_data_reduction 'Bruker SAINT'
_computing_molecular_graphics 'Bruker SHELXTL'
_computing_publication_material 'Bruker SHELXTL'
_computing_structure_refinement 'SHELXL-97 (Sheldrick, 2008)'
_computing_structure_solution 'SHELXS-97 (Sheldrick, 2008)'
_diffrn_ambient_temperature 100(2)
_diffrn_measured_fraction_theta_full 1.000
_diffrn_measured_fraction_theta_max 0.998
_diffrn_measurement_device_type 'Bruker APEX-II CCD'
_diffrn_measurement_method '\f and \w scans'
_diffrn_radiation_monochromator graphite
_diffrn_radiation_source 'fine-focus sealed tube'
_diffrn_radiation_type MoK\a
_diffrn_radiation_wavelength 0.71073
_diffrn_reflns_av_R_equivalents 0.0341
_diffrn_reflns_av_sigmaI/netI 0.0277
_diffrn_reflns_limit_h_max 9
_diffrn_reflns_limit_h_min -8
_diffrn_reflns_limit_k_max 19
_diffrn_reflns_limit_k_min -15
_diffrn_reflns_limit_l_max 12
_diffrn_reflns_limit_l_min -12
_diffrn_reflns_number 12621
_diffrn_reflns_theta_full 25.00
_diffrn_reflns_theta_max 26.41
_diffrn_reflns_theta_min 2.37
_exptl_absorpt_coefficient_mu 0.700
_exptl_absorpt_correction_T_max 0.8444
_exptl_absorpt_correction_T_min 0.7917
_exptl_absorpt_correction_type multi-scan
_exptl_absorpt_process_details SADABS
_exptl_crystal_colour colourless
_exptl_crystal_density_diffrn 1.603
_exptl_crystal_density_method 'not measured'
_exptl_crystal_description BLOCK
_exptl_crystal_F_000 592
_exptl_crystal_size_max 0.35
_exptl_crystal_size_mid 0.30
_exptl_crystal_size_min 0.25
_refine_diff_density_max 0.316
_refine_diff_density_min -0.162
_refine_diff_density_rms 0.050
_refine_ls_abs_structure_details 'Flack H D (1983), Acta Cryst. A39, 876-881'
_refine_ls_abs_structure_Flack 0.04(6)
_refine_ls_extinction_method none
_refine_ls_goodness_of_fit_ref 1.024
_refine_ls_hydrogen_treatment constr
_refine_ls_matrix_type full
_refine_ls_number_parameters 155
_refine_ls_number_reflns 2458
_refine_ls_number_restraints 1
_refine_ls_restrained_S_all 1.024
_refine_ls_R_factor_all 0.0290
_refine_ls_R_factor_gt 0.0259
_refine_ls_shift/su_max 0.001
_refine_ls_shift/su_mean 0.000
_refine_ls_structure_factor_coef Fsqd
_refine_ls_weighting_details 'calc w=1/[\s^2^(Fo^2^)+(0.0363P)^2^+0.3534P] where P=(Fo^2^+2Fc^2^)/3'
_refine_ls_weighting_scheme calc
_refine_ls_wR_factor_gt 0.0635
_refine_ls_wR_factor_ref 0.0656
_reflns_number_gt 2328
_reflns_number_total 2458
_reflns_threshold_expression >2sigma(I)
_cod_data_source_file ja5031744_si_006.cif
_cod_data_source_block baran358
_cod_depositor_comments
;
The following automatic conversions were performed:

'_symmetry_cell_setting' value 'Orthorhombic' changed to
'orthorhombic' according to
/usr/data/users/saulius/crontab/automatic-downloads/rss-feeds/ACS/lib/dictionaries/cif_core.dic
dictionary named 'cif_core.dic' version 2.4.2 from
2011-04-26.

'_exptl_absorpt_correction_type' value 'MULTI-SCAN'
changed to 'multi-scan' according to
/usr/data/users/saulius/crontab/automatic-downloads/rss-feeds/ACS/lib/dictionaries/cif_core.dic
dictionary named 'cif_core.dic' version 2.4.2 from
2011-04-26.

'_refine_ls_hydrogen_treatment' value 'CONSTR' changed
to 'constr' according to
/usr/data/users/saulius/crontab/automatic-downloads/rss-feeds/ACS/lib/dictionaries/cif_core.dic
dictionary named 'cif_core.dic' version 2.4.2 from 2011-04-26.

Automatic conversion script
Id: cif_fix_values 2281 2013-09-26 08:29:07Z andrius 

 Adding full bibliography for 4121744--4121757.cif.
;
_cod_original_sg_symbol_H-M Pna2(1)
_cod_database_code 4121751

loop_
_symmetry_equiv_pos_as_xyz
'x, y, z'
'-x, -y, z+1/2'
'x+1/2, -y+1/2, z'
'-x+1/2, y+1/2, z+1/2'

loop_
_atom_site_label
_atom_site_type_symbol
_atom_site_fract_x
_atom_site_fract_y
_atom_site_fract_z
_atom_site_U_iso_or_equiv
_atom_site_adp_type
_atom_site_occupancy
_atom_site_symmetry_multiplicity
_atom_site_calc_flag
_atom_site_refinement_flags
S1 S 0.90134(7) 0.08742(3) 0.71464(5) 0.01739(13) Uani 1 1 d .
Cl1 Cl 1.09025(8) 0.19382(4) 0.97246(6) 0.02609(14) Uani 1 1 d .
Cl2 Cl 1.22427(7) -0.02452(4) 0.56987(6) 0.02327(13) Uani 1 1 d .
O1 O 0.8546(2) 0.00346(10) 0.67497(16) 0.0230(4) Uani 1 1 d .
O2 O 0.8050(2) 0.12859(11) 0.81631(16) 0.0231(4) Uani 1 1 d .
N1 N 1.1173(2) 0.08120(11) 0.76750(18) 0.0172(4) Uani 1 1 d .
C1 C 1.1989(3) 0.12375(14) 0.8737(2) 0.0196(5) Uani 1 1 d .
C2 C 1.3724(3) 0.10156(15) 0.8793(2) 0.0238(5) Uani 1 1 d .
H2A H 1.4568 0.1206 0.9422 0.029 Uiso 1 1 calc R
C3 C 1.4081(3) 0.04449(14) 0.7746(3) 0.0232(5) Uani 1 1 d .
H3A H 1.5203 0.0188 0.7549 0.028 Uiso 1 1 calc R
C4 C 1.2549(3) 0.03359(13) 0.7090(2) 0.0187(5) Uani 1 1 d .
C5 C 0.9139(3) 0.15460(14) 0.5792(2) 0.0160(4) Uani 1 1 d .
C6 C 0.9264(3) 0.24230(15) 0.5985(2) 0.0196(5) Uani 1 1 d .
H6A H 0.9320 0.2653 0.6839 0.024 Uiso 1 1 calc R
C7 C 0.9307(3) 0.29524(14) 0.4912(2) 0.0217(5) Uani 1 1 d .
H7A H 0.9382 0.3552 0.5032 0.026 Uiso 1 1 calc R
C8 C 0.9241(3) 0.26217(15) 0.3655(2) 0.0187(5) Uani 1 1 d .
C9 C 0.9142(3) 0.17368(16) 0.3492(2) 0.0211(5) Uani 1 1 d .
H9A H 0.9116 0.1503 0.2640 0.025 Uiso 1 1 calc R
C10 C 0.9080(3) 0.11963(13) 0.4560(2) 0.0197(5) Uani 1 1 d .
H10A H 0.8999 0.0596 0.4445 0.024 Uiso 1 1 calc R
C11 C 0.9249(3) 0.32028(15) 0.2487(2) 0.0279(6) Uani 1 1 d .
H11A H 0.8911 0.2877 0.1711 0.042 Uiso 1 1 calc R
H11B H 1.0452 0.3442 0.2369 0.042 Uiso 1 1 calc R
H11C H 0.8389 0.3667 0.2622 0.042 Uiso 1 1 calc R

loop_
_atom_site_aniso_label
_atom_site_aniso_U_11
_atom_site_aniso_U_22
_atom_site_aniso_U_33
_atom_site_aniso_U_23
_atom_site_aniso_U_13
_atom_site_aniso_U_12
S1 0.0125(3) 0.0217(3) 0.0180(2) 0.0033(2) 0.0002(2) -0.0010(2)
Cl1 0.0276(3) 0.0265(3) 0.0241(3) -0.0052(2) -0.0001(3) 0.0028(2)
Cl2 0.0229(3) 0.0263(3) 0.0206(3) -0.0028(2) 0.0012(3) 0.0015(2)
O1 0.0176(8) 0.0232(8) 0.0283(9) 0.0052(7) -0.0021(7) -0.0054(7)
O2 0.0156(9) 0.0335(9) 0.0203(7) 0.0019(7) 0.0038(7) 0.0018(7)
N1 0.0142(9) 0.0210(9) 0.0165(8) 0.0008(8) 0.0008(7) -0.0007(7)
C1 0.0226(13) 0.0177(11) 0.0185(10) 0.0015(9) -0.0005(9) -0.0005(10)
C2 0.0198(13) 0.0221(12) 0.0294(12) 0.0002(10) -0.0086(10) -0.0021(10)
C3 0.0166(12) 0.0211(11) 0.0319(13) 0.0028(10) 0.0019(10) 0.0011(9)
C4 0.0176(11) 0.0173(11) 0.0213(11) 0.0032(10) 0.0018(10) -0.0010(8)
C5 0.0115(10) 0.0195(11) 0.0170(10) 0.0032(9) -0.0025(9) 0.0016(8)
C6 0.0184(12) 0.0217(12) 0.0187(11) -0.0040(9) -0.0004(9) 0.0017(9)
C7 0.0208(12) 0.0151(10) 0.0291(14) -0.0013(10) 0.0000(10) 0.0014(9)
C8 0.0148(12) 0.0201(12) 0.0214(11) 0.0030(9) -0.0009(9) 0.0034(9)
C9 0.0210(13) 0.0250(12) 0.0172(12) -0.0017(9) -0.0045(9) 0.0016(9)
C10 0.0215(12) 0.0156(10) 0.0219(12) -0.0010(9) -0.0023(9) 0.0008(9)
C11 0.0324(15) 0.0281(13) 0.0231(13) 0.0052(10) -0.0019(10) 0.0019(11)

loop_
_atom_type_symbol
_atom_type_description
_atom_type_scat_dispersion_real
_atom_type_scat_dispersion_imag
_atom_type_scat_source
C C 0.0033 0.0016 'International Tables Vol C Tables 4.2.6.8 and 6.1.1.4'
H H 0.0000 0.0000 'International Tables Vol C Tables 4.2.6.8 and 6.1.1.4'
N N 0.0061 0.0033 'International Tables Vol C Tables 4.2.6.8 and 6.1.1.4'
O O 0.0106 0.0060 'International Tables Vol C Tables 4.2.6.8 and 6.1.1.4'
S S 0.1246 0.1234 'International Tables Vol C Tables 4.2.6.8 and 6.1.1.4'
Cl Cl 0.1484 0.1585 'International Tables Vol C Tables 4.2.6.8 and 6.1.1.4'

loop_
_geom_angle_atom_site_label_1
_geom_angle_atom_site_label_2
_geom_angle_atom_site_label_3
_geom_angle
O1 S1 O2 120.44(10)
O1 S1 N1 105.71(10)
O2 S1 N1 105.61(10)
O1 S1 C5 109.99(10)
O2 S1 C5 109.83(10)
N1 S1 C5 103.79(9)
C4 N1 C1 105.42(18)
C4 N1 S1 125.80(16)
C1 N1 S1 128.74(16)
C2 C1 N1 109.0(2)
C2 C1 Cl1 126.95(19)
N1 C1 Cl1 123.97(18)
C1 C2 C3 108.1(2)
C1 C2 H2A 126.0
C3 C2 H2A 126.0
C4 C3 C2 107.6(2)
C4 C3 H3A 126.2
C2 C3 H3A 126.2
C3 C4 N1 109.9(2)
C3 C4 Cl2 127.11(18)
N1 C4 Cl2 122.92(17)
C10 C5 C6 121.6(2)
C10 C5 S1 119.36(17)
C6 C5 S1 118.98(17)
C7 C6 C5 118.7(2)
C7 C6 H6A 120.6
C5 C6 H6A 120.6
C6 C7 C8 121.1(2)
C6 C7 H7A 119.4
C8 C7 H7A 119.4
C7 C8 C9 118.8(2)
C7 C8 C11 120.9(2)
C9 C8 C11 120.3(2)
C10 C9 C8 120.8(2)
C10 C9 H9A 119.6
C8 C9 H9A 119.6
C5 C10 C9 118.86(19)
C5 C10 H10A 120.6
C9 C10 H10A 120.6
C8 C11 H11A 109.5
C8 C11 H11B 109.5
H11A C11 H11B 109.5
C8 C11 H11C 109.5
H11A C11 H11C 109.5
H11B C11 H11C 109.5

loop_
_geom_bond_atom_site_label_1
_geom_bond_atom_site_label_2
_geom_bond_distance
S1 O1 1.4210(16)
S1 O2 1.4234(17)
S1 N1 1.7028(18)
S1 C5 1.749(2)
Cl1 C1 1.702(2)
Cl2 C4 1.711(2)
N1 C4 1.404(3)
N1 C1 1.417(3)
C1 C2 1.341(3)
C2 C3 1.425(3)
C2 H2A 0.9500
C3 C4 1.338(3)
C3 H3A 0.9500
C5 C10 1.382(3)
C5 C6 1.392(3)
C6 C7 1.381(3)
C6 H6A 0.9500
C7 C8 1.393(3)
C7 H7A 0.9500
C8 C9 1.399(3)
C8 C11 1.507(3)
C9 C10 1.387(3)
C9 H9A 0.9500
C10 H10A 0.9500
C11 H11A 0.9800
C11 H11B 0.9800
C11 H11C 0.9800

loop_
_geom_torsion_atom_site_label_1
_geom_torsion_atom_site_label_2
_geom_torsion_atom_site_label_3
_geom_torsion_atom_site_label_4
_geom_torsion
O1 S1 N1 C4 40.5(2)
O2 S1 N1 C4 169.16(18)
C5 S1 N1 C4 -75.3(2)
O1 S1 N1 C1 -142.16(19)
O2 S1 N1 C1 -13.5(2)
C5 S1 N1 C1 102.1(2)
C4 N1 C1 C2 -1.1(2)
S1 N1 C1 C2 -178.92(16)
C4 N1 C1 Cl1 177.01(17)
S1 N1 C1 Cl1 -0.8(3)
N1 C1 C2 C3 0.9(3)
Cl1 C1 C2 C3 -177.22(18)
C1 C2 C3 C4 -0.2(3)
C2 C3 C4 N1 -0.5(3)
C2 C3 C4 Cl2 176.61(17)
C1 N1 C4 C3 1.0(2)
S1 N1 C4 C3 178.87(16)
C1 N1 C4 Cl2 -176.25(16)
S1 N1 C4 Cl2 1.6(3)
O1 S1 C5 C10 -10.2(2)
O2 S1 C5 C10 -144.97(17)
N1 S1 C5 C10 102.51(18)
O1 S1 C5 C6 168.71(17)
O2 S1 C5 C6 33.9(2)
N1 S1 C5 C6 -78.58(18)
C10 C5 C6 C7 0.9(3)
S1 C5 C6 C7 -178.02(17)
C5 C6 C7 C8 -0.5(3)
C6 C7 C8 C9 -0.4(3)
C6 C7 C8 C11 178.7(2)
C7 C8 C9 C10 1.0(3)
C11 C8 C9 C10 -178.1(2)
C6 C5 C10 C9 -0.2(3)
S1 C5 C10 C9 178.64(18)
C8 C9 C10 C5 -0.7(3)
